data_1554412
loop_
_publ_author_name
'Chuskit, Deachen'
'Chaudhary, Renu'
'Venugopalan, Paloth'
'K\"onig, Burkhard'
'Natarajan, Palani'

_publ_section_title
;
 Oxidative homodimerization of substituted olefins by DDQ visible light
 photocatalysis
;
_journal_issue 24
_journal_name_full 'Organic Chemistry Frontiers'
_journal_page_first 3553
_journal_paper_doi 10.1039/C8QO00792F
_journal_volume 5
_journal_year 2018
_chemical_formula_moiety 'C28 H22'
_chemical_formula_sum 'C28 H22'
_chemical_formula_weight 358.45
_chemical_name_common tetraarylethene
_chemical_name_systematic tetraarylethene
_space_group_crystal_system triclinic
_space_group_IT_number 2
_space_group_name_Hall '-P 1'
_space_group_name_H-M_alt 'P -1'
_atom_sites_solution_hydrogens geom
_atom_sites_solution_primary dual
_audit_creation_date 2017-08-25
_audit_creation_method
;
Olex2 1.2-alpha
(compiled 2017.08.10 svn.r3458 for OlexSys, GUI svn.r5381)
;
_audit_update_record
;
2018-06-29 deposited with the CCDC.
2018-11-06 downloaded from the CCDC.
;
_cell_angle_alpha 100.341(4)
_cell_angle_beta 103.170(4)
_cell_angle_gamma 95.285(4)
_cell_formula_units_Z 2
_cell_length_a 9.7638(5)
_cell_length_b 10.0633(5)
_cell_length_c 10.6246(5)
_cell_measurement_reflns_used 9100
_cell_measurement_temperature 122.98(13)
_cell_measurement_theta_max 66.5980
_cell_measurement_theta_min 4.3340
_cell_volume 990.28(9)
_computing_cell_refinement 'CrysAlisPro 1.171.38.42b (Rigaku OD, 2015)'
_computing_data_collection 'CrysAlisPro 1.171.38.42b (Rigaku OD, 2015)'
_computing_data_reduction 'CrysAlisPro 1.171.38.42b (Rigaku OD, 2015)'
_computing_molecular_graphics 'Olex2 (Dolomanov et al., 2009)'
_computing_publication_material 'Olex2 (Dolomanov et al., 2009)'
_computing_structure_refinement 'ShelXL (Sheldrick, 2015)'
_computing_structure_solution 'ShelXT (Sheldrick, 2015)'
_diffrn_ambient_environment N~2~
_diffrn_ambient_temperature 122.98(13)
_diffrn_detector 'CCD plate'
_diffrn_detector_area_resol_mean 10.3546
_diffrn_detector_type Atlas
_diffrn_measured_fraction_theta_full 0.985
_diffrn_measured_fraction_theta_max 0.985
_diffrn_measurement_details
;
List of Runs (angles in degrees, time in seconds):

  # Type    Start    End  Width  t~exp~   \w     \q     \k     \f   Frames
#--------------------------------------------------------------------------
  1  \w     15.00 117.00   1.00    1.00    --   40.89  37.00  60.00  102
  2  \w     11.00 115.00   1.00    1.00    --   40.89  57.00 -90.00  104
  3  \w    -33.00  70.00   1.00    1.00    --   40.89 -57.00 -30.00  103
  4  \w    -33.00  70.00   1.00    1.00    --   40.89 -57.00 150.00  103
  5  \w     11.00 115.00   1.00    1.00    --   40.89  57.00 120.00  104
  6  \w      4.00  32.00   1.00    1.00    --   42.00  90.00-115.84   28
  7  \w     11.00  40.00   1.00    1.00    --   46.00  83.00 127.13   29
  8  \w     19.00  45.00   1.00    1.00    --   54.00  82.00 -12.01   26
  9  \w     19.00  45.00   1.00    1.00    --   54.00  82.00 173.09   26
 10  \w     20.00  47.00   1.00    1.00    --   54.00  79.00  34.83   27
 11  \w     19.00  45.00   1.00    1.00    --   54.00  82.00 116.02   26
 12  \w     19.00  45.00   1.00    1.00    --   54.00  82.00 -61.56   26
 13  \w     28.00 141.00   1.00    1.00    --   62.00  77.00 -36.60  113
 14  \w     29.00 140.00   1.00    1.00    --   62.00  75.00-116.88  111
 15  \w     28.00 141.00   1.00    1.00    --   62.00  77.00  64.90  113
 16  \w     28.00 141.00   1.00    1.00    --   62.00  77.00 100.47  113
 17  \w     33.00 144.00   1.00    1.00    --   66.00  76.00-149.86  111
 18  \w     40.00 153.00   1.00    4.00    --   74.00  77.00 156.73  113
 19  \w   -162.00 -49.00   1.00    4.00    --  -83.00 -77.00 -60.00  113
 20  \w   -162.00 -49.00   1.00    4.00    --  -83.00 -77.00  90.00  113
 21  \w   -162.00 -49.00   1.00    4.00    --  -83.00 -77.00 120.00  113
 22  \w   -162.00 -49.00   1.00    4.00    --  -83.00 -77.00  60.00  113
 23  \w   -145.00 -49.00   1.00    4.00    --  -83.00 -77.00  30.00   96
 24  \w    -79.00 -51.00   1.00    4.00    --  -83.00 -77.00 -90.00   28
 25  \w    -77.00 -51.00   1.00    4.00    --  -83.00 -77.00-120.00   26
 26  \w    -76.00 -49.00   1.00    4.00    --  -83.00 -77.00-150.00   27
 27  \w    -77.00 -50.00   1.00    4.00    --  -83.00 -77.00 -30.00   27
 28  \w    -75.00 -49.00   1.00    4.00    --  -83.00 -77.00   0.00   26
 29  \w    -75.00 -49.00   1.00    4.00    --  -83.00 -77.00-180.00   26
 30  \w   -110.00 -85.00   1.00    4.00    --  -83.00  77.00-120.00   25
 31  \w     20.00  76.00   1.00    4.00    --   92.64 -45.00   0.00   56
 32  \w     62.00 156.00   1.00    4.00    --   92.64  77.00 -90.00   94
 33  \w     75.00 106.00   1.00    4.00    --   92.64 -77.00-120.00   31
 34  \w    114.00 140.00   1.00    4.00    --   92.64  61.00 -30.00   26
 35  \w     76.00 122.00   1.00    4.00    --   92.64  45.00 150.00   46
 36  \w     62.00 157.00   1.00    4.00    --   92.64  61.00   0.00   95
 37  \w     16.00  55.00   1.00    4.00    --   92.64 -77.00-120.00   39
 38  \w     36.00 120.00   1.00    4.00    --   92.64-125.00 150.00   84
 39  \w     74.00 151.00   1.00    4.00    --   92.64 125.00-150.00   77
 40  \w      8.00 102.00   1.00    4.00    --   92.64 -94.00   0.00   94
 41  \w      9.00 109.00   1.00    4.00    --   92.64 -94.00-150.00  100
 42  \w    122.00 149.00   1.00    4.00    --   92.64  77.00-180.00   27
 43  \w     60.00 150.00   1.00    4.00    --   92.64  77.00 150.00   90
 44  \w     59.00 119.00   1.00    4.00    --   92.64  77.00-180.00   60
 45  \w     68.00 158.00   1.00    4.00    --   92.64  77.00  90.00   90
 46  \w     78.00 156.00   1.00    4.00    --   92.64 125.00 -90.00   78
 47  \w     22.00  61.00   1.00    4.00    --   92.64 -45.00-120.00   39
 48  \w     67.00  92.00   1.00    4.00    --   92.64  61.00 -30.00   25
 49  \w     68.00 146.00   1.00    4.00    --   92.64  77.00  30.00   78
 50  \w     59.00 137.00   1.00    4.00    --   92.64  77.00-150.00   78
;
_diffrn_measurement_device 'four-circle diffractometer'
_diffrn_measurement_device_type 'SuperNova, Single source at offset, Atlas'
_diffrn_measurement_method '\w scans'
_diffrn_orient_matrix_type 'CrysAlisPro convention (1999,Acta A55,543-557)'
_diffrn_orient_matrix_UB_11 -0.0524666000
_diffrn_orient_matrix_UB_12 0.0057588000
_diffrn_orient_matrix_UB_13 -0.1468344000
_diffrn_orient_matrix_UB_21 -0.1241100000
_diffrn_orient_matrix_UB_22 0.0728536000
_diffrn_orient_matrix_UB_23 0.0310074000
_diffrn_orient_matrix_UB_31 0.0928367000
_diffrn_orient_matrix_UB_32 0.1391098000
_diffrn_orient_matrix_UB_33 0.0253939000
_diffrn_radiation_monochromator mirror
_diffrn_radiation_probe x-ray
_diffrn_radiation_type CuK\a
_diffrn_radiation_wavelength 1.54184
_diffrn_reflns_av_R_equivalents 0.0470
_diffrn_reflns_av_unetI/netI 0.0261
_diffrn_reflns_Laue_measured_fraction_full 0.985
_diffrn_reflns_Laue_measured_fraction_max 0.985
_diffrn_reflns_limit_h_max 11
_diffrn_reflns_limit_h_min -11
_diffrn_reflns_limit_k_max 11
_diffrn_reflns_limit_k_min -11
_diffrn_reflns_limit_l_max 12
_diffrn_reflns_limit_l_min -12
_diffrn_reflns_number 21623
_diffrn_reflns_point_group_measured_fraction_full 0.985
_diffrn_reflns_point_group_measured_fraction_max 0.985
_diffrn_reflns_theta_full 66.631
_diffrn_reflns_theta_max 66.631
_diffrn_reflns_theta_min 4.368
_diffrn_source 'micro-focus sealed X-ray tube'
_diffrn_source_type 'SuperNova (Cu) X-ray Source'
_exptl_absorpt_coefficient_mu 0.511
_exptl_absorpt_correction_T_max 0.983
_exptl_absorpt_correction_T_min 0.958
_exptl_absorpt_correction_type gaussian
_exptl_absorpt_process_details
;
CrysAlisPro 1.171.38.42b (Rigaku Oxford Diffraction, 2015)
Numerical absorption correction based on gaussian integration over
			a multifaceted crystal model
Empirical absorption correction using spherical harmonics,
 implemented in SCALE3 ABSPACK scaling algorithm.
;
_exptl_crystal_colour 'clear colourless'
_exptl_crystal_density_diffrn 1.202
_exptl_crystal_description plate
_exptl_crystal_F_000 380
_exptl_crystal_size_max 0.209
_exptl_crystal_size_mid 0.166
_exptl_crystal_size_min 0.087
_refine_diff_density_max 0.148
_refine_diff_density_min -0.223
_refine_diff_density_rms 0.043
_refine_ls_extinction_method none
_refine_ls_goodness_of_fit_ref 1.036
_refine_ls_hydrogen_treatment constr
_refine_ls_matrix_type full
_refine_ls_number_parameters 253
_refine_ls_number_reflns 3440
_refine_ls_number_restraints 0
_refine_ls_restrained_S_all 1.036
_refine_ls_R_factor_all 0.0434
_refine_ls_R_factor_gt 0.0358
_refine_ls_shift/su_max 0.000
_refine_ls_shift/su_mean 0.000
_refine_ls_structure_factor_coef Fsqd
_refine_ls_weighting_details 'w=1/[\s^2^(Fo^2^)+(0.0500P)^2^+0.1826P] where P=(Fo^2^+2Fc^2^)/3'
_refine_ls_weighting_scheme calc
_refine_ls_wR_factor_gt 0.0881
_refine_ls_wR_factor_ref 0.0934
_reflns_Friedel_coverage 0.000
_reflns_number_gt 2950
_reflns_number_total 3440
_reflns_threshold_expression 'I > 2\s(I)'
_cod_data_source_file c8qo00792f2.cif
_cod_data_source_block q119
_cod_database_code 1554412
_shelx_shelxl_version_number 2016/6
_chemical_oxdiff_formula 'C28 H22'
_chemical_oxdiff_usercomment Natarajan_Koenig_PN-109
_shelx_space_group_comment
;
The symmetry employed for this shelxl refinement is uniquely defined
by the following loop, which should always be used as a source of
symmetry information in preference to the above space-group names.
They are only intended as comments.
;
_reflns_odcompleteness_completeness 99.87
_reflns_odcompleteness_iscentric 1
_reflns_odcompleteness_theta 62.30
_olex2_refinement_description
;
1. Fixed Uiso
 At 1.2 times of:
  All C(H) groups
2.a Aromatic/amide H refined with riding coordinates:
 C18(H18), C9(H9), C22(H22), C3(H3), C24(H24), C15(H15), C21(H21), C19(H19),
 C1(H1), C28(H28), C12(H12), C6(H6), C14(H14), C25(H25), C4(H4), C20(H20),
 C11(H11), C10(H10), C13(H13), C27(H27), C5(H5), C26(H26)
;
_olex2_date_sample_data_collection 2017-08-23
_olex2_submission_special_instructions 'No special instructions were received'
_oxdiff_exptl_absorpt_empirical_details
;
Empirical correction (ABSPACK) includes:
- Absorption correction using spherical harmonics
- Frame scaling
;
_oxdiff_exptl_absorpt_empirical_full_max 1.530
_oxdiff_exptl_absorpt_empirical_full_min 0.675

loop_
_space_group_symop_operation_xyz
'x, y, z'
'-x, -y, -z'

loop_
_atom_site_label
_atom_site_type_symbol
_atom_site_fract_x
_atom_site_fract_y
_atom_site_fract_z
_atom_site_U_iso_or_equiv
_atom_site_adp_type
_atom_site_occupancy
_atom_site_site_symmetry_order
_atom_site_calc_flag
_atom_site_refinement_flags_posn
C17 C 0.33130(13) 0.33228(12) 0.84098(11) 0.0221(3) Uani 1 1 d .
C7 C 0.50139(13) 0.64065(12) 0.65772(11) 0.0220(3) Uani 1 1 d .
C2 C 0.65413(13) 0.68840(12) 0.67338(11) 0.0216(3) Uani 1 1 d .
C8 C 0.39546(13) 0.71900(12) 0.59012(11) 0.0221(3) Uani 1 1 d .
C16 C 0.47817(12) 0.34096(12) 0.82235(11) 0.0219(3) Uani 1 1 d .
C18 C 0.27343(13) 0.44816(13) 0.88612(11) 0.0248(3) Uani 1 1 d .
H18 H 0.329003 0.533152 0.908934 0.030 Uiso 1 1 calc R
C9 C 0.42386(13) 0.86052(13) 0.60739(11) 0.0252(3) Uani 1 1 d .
H9 H 0.512622 0.905546 0.656419 0.030 Uiso 1 1 calc R
C23 C 0.56679(12) 0.23862(12) 0.86943(11) 0.0219(3) Uani 1 1 d .
C22 C 0.24643(13) 0.20567(13) 0.81277(11) 0.0243(3) Uani 1 1 d .
H22 H 0.283793 0.126748 0.785860 0.029 Uiso 1 1 calc R
C3 C 0.69966(13) 0.72588(12) 0.56711(11) 0.0238(3) Uani 1 1 d .
H3 H 0.633152 0.722491 0.488092 0.029 Uiso 1 1 calc R
C24 C 0.65293(13) 0.17659(13) 0.79484(12) 0.0247(3) Uani 1 1 d .
H24 H 0.653783 0.198372 0.713553 0.030 Uiso 1 1 calc R
C15 C 0.53214(13) 0.43672(12) 0.76438(11) 0.0230(3) Uani 1 1 d .
H15 H 0.627603 0.440720 0.764060 0.028 Uiso 1 1 calc R
C21 C 0.10756(13) 0.19599(14) 0.82431(12) 0.0281(3) Uani 1 1 d .
H21 H 0.052297 0.111016 0.804119 0.034 Uiso 1 1 calc R
C19 C 0.13471(14) 0.43819(14) 0.89734(12) 0.0294(3) Uani 1 1 d .
H19 H 0.097537 0.516565 0.926291 0.035 Uiso 1 1 calc R
C1 C 0.75668(13) 0.69873(12) 0.79210(12) 0.0251(3) Uani 1 1 d .
H1 H 0.729298 0.676263 0.864798 0.030 Uiso 1 1 calc R
C28 C 0.56709(13) 0.20253(12) 0.99094(12) 0.0252(3) Uani 1 1 d .
H28 H 0.507770 0.239847 1.040756 0.030 Uiso 1 1 calc R
C12 C 0.16019(14) 0.72873(14) 0.45819(12) 0.0286(3) Uani 1 1 d .
H12 H 0.071832 0.684275 0.407535 0.034 Uiso 1 1 calc R
C6 C 0.89835(14) 0.74203(13) 0.80244(12) 0.0290(3) Uani 1 1 d .
H6 H 0.965056 0.748474 0.882024 0.035 Uiso 1 1 calc R
C14 C 0.45278(13) 0.53255(12) 0.70335(11) 0.0231(3) Uani 1 1 d .
H14 H 0.355200 0.518305 0.694035 0.028 Uiso 1 1 calc R
C25 C 0.73721(13) 0.08303(13) 0.84015(13) 0.0284(3) Uani 1 1 d .
H25 H 0.792526 0.041201 0.788429 0.034 Uiso 1 1 calc R
C4 C 0.84111(14) 0.76768(13) 0.57729(12) 0.0278(3) Uani 1 1 d .
H4 H 0.869139 0.790436 0.504982 0.033 Uiso 1 1 calc R
C20 C 0.05056(13) 0.31232(14) 0.86578(12) 0.0295(3) Uani 1 1 d .
H20 H -0.043080 0.306019 0.872357 0.035 Uiso 1 1 calc R
C11 C 0.18922(14) 0.86952(14) 0.47926(12) 0.0292(3) Uani 1 1 d .
H11 H 0.120008 0.919671 0.444336 0.035 Uiso 1 1 calc R
C10 C 0.32181(14) 0.93509(13) 0.55259(12) 0.0280(3) Uani 1 1 d .
H10 H 0.342518 1.029322 0.565137 0.034 Uiso 1 1 calc R
C13 C 0.26191(13) 0.65399(13) 0.51209(11) 0.0247(3) Uani 1 1 d .
H13 H 0.241586 0.559484 0.496447 0.030 Uiso 1 1 calc R
C27 C 0.65444(14) 0.11217(13) 1.03772(13) 0.0297(3) Uani 1 1 d .
H27 H 0.656185 0.091996 1.120088 0.036 Uiso 1 1 calc R
C5 C 0.94176(14) 0.77587(14) 0.69528(13) 0.0303(3) Uani 1 1 d .
H5 H 1.037186 0.803732 0.702333 0.036 Uiso 1 1 calc R
C26 C 0.73933(13) 0.05158(13) 0.96241(13) 0.0306(3) Uani 1 1 d .
H26 H 0.797365 -0.009798 0.993618 0.037 Uiso 1 1 calc R

loop_
_atom_site_aniso_label
_atom_site_aniso_U_11
_atom_site_aniso_U_22
_atom_site_aniso_U_33
_atom_site_aniso_U_23
_atom_site_aniso_U_13
_atom_site_aniso_U_12
C17 0.0271(6) 0.0231(6) 0.0152(5) 0.0065(4) 0.0023(4) 0.0024(5)
C7 0.0273(6) 0.0214(6) 0.0172(5) 0.0038(5) 0.0057(5) 0.0033(5)
C2 0.0273(6) 0.0159(6) 0.0222(6) 0.0050(5) 0.0061(5) 0.0050(5)
C8 0.0263(6) 0.0247(7) 0.0181(6) 0.0069(5) 0.0087(5) 0.0047(5)
C16 0.0251(6) 0.0214(6) 0.0164(5) 0.0024(5) 0.0020(5) 0.0003(5)
C18 0.0305(7) 0.0225(7) 0.0206(6) 0.0050(5) 0.0051(5) 0.0015(5)
C9 0.0294(7) 0.0257(7) 0.0212(6) 0.0054(5) 0.0074(5) 0.0029(5)
C23 0.0224(6) 0.0184(6) 0.0215(6) 0.0035(5) 0.0017(5) -0.0032(5)
C22 0.0287(7) 0.0225(6) 0.0206(6) 0.0061(5) 0.0028(5) 0.0030(5)
C3 0.0301(7) 0.0201(6) 0.0210(6) 0.0052(5) 0.0043(5) 0.0054(5)
C24 0.0245(6) 0.0248(7) 0.0240(6) 0.0060(5) 0.0055(5) -0.0013(5)
C15 0.0238(6) 0.0232(6) 0.0213(6) 0.0047(5) 0.0050(5) 0.0016(5)
C21 0.0286(7) 0.0286(7) 0.0244(6) 0.0089(5) 0.0008(5) -0.0019(5)
C19 0.0343(7) 0.0312(7) 0.0253(6) 0.0081(5) 0.0082(5) 0.0112(6)
C1 0.0296(7) 0.0249(7) 0.0222(6) 0.0079(5) 0.0065(5) 0.0050(5)
C28 0.0291(7) 0.0226(7) 0.0231(6) 0.0047(5) 0.0065(5) 0.0003(5)
C12 0.0253(6) 0.0388(8) 0.0235(6) 0.0100(5) 0.0065(5) 0.0051(6)
C6 0.0283(7) 0.0304(7) 0.0267(6) 0.0079(5) 0.0019(5) 0.0052(6)
C14 0.0234(6) 0.0249(7) 0.0205(6) 0.0053(5) 0.0045(5) 0.0023(5)
C25 0.0231(6) 0.0263(7) 0.0353(7) 0.0046(5) 0.0078(5) 0.0025(5)
C4 0.0331(7) 0.0268(7) 0.0277(6) 0.0092(5) 0.0125(5) 0.0059(6)
C20 0.0241(6) 0.0409(8) 0.0248(6) 0.0119(6) 0.0045(5) 0.0051(6)
C11 0.0325(7) 0.0364(8) 0.0252(6) 0.0127(5) 0.0107(5) 0.0154(6)
C10 0.0378(7) 0.0248(7) 0.0258(6) 0.0082(5) 0.0121(5) 0.0095(6)
C13 0.0280(7) 0.0251(7) 0.0223(6) 0.0066(5) 0.0081(5) 0.0019(5)
C27 0.0339(7) 0.0276(7) 0.0260(6) 0.0103(5) 0.0022(5) 0.0005(6)
C5 0.0245(7) 0.0315(7) 0.0361(7) 0.0093(6) 0.0086(5) 0.0037(6)
C26 0.0268(7) 0.0254(7) 0.0376(7) 0.0107(6) 0.0010(5) 0.0032(5)

loop_
_atom_type_symbol
_atom_type_description
_atom_type_scat_dispersion_real
_atom_type_scat_dispersion_imag
_atom_type_scat_source
C C 0.0181 0.0091 'International Tables Vol C Tables 4.2.6.8 and 6.1.1.4'
H H 0.0000 0.0000 'International Tables Vol C Tables 4.2.6.8 and 6.1.1.4'

loop_
_exptl_crystal_face_index_h
_exptl_crystal_face_index_k
_exptl_crystal_face_index_l
_exptl_crystal_face_perp_dist
-6 0 1 0.0551
6 0 -1 0.0351
1 6 -1 0.1038
1 -6 0 0.0905
-3 -5 1 0.0869
-2 1 7 0.0820
3 0 -7 0.0825
-2 -5 -1 0.0876
3 5 -1 0.0918
0 -6 2 0.0938
-6 1 -2 0.0447
-4 5 2 0.0898
-6 0 3 0.0532
5 0 3 0.0565
3 -5 4 0.0847
0 0 7 0.0739
6 0 0 0.0309
-1 0 -6 0.0779

loop_
_geom_angle_atom_site_label_1
_geom_angle_atom_site_label_2
_geom_angle_atom_site_label_3
_geom_angle
C18 C17 C16 121.96(11)
C18 C17 C22 117.89(11)
C22 C17 C16 120.15(11)
C2 C7 C8 117.53(10)
C14 C7 C2 124.25(10)
C14 C7 C8 118.21(11)
C3 C2 C7 119.87(10)
C1 C2 C7 122.41(11)
C1 C2 C3 117.71(11)
C9 C8 C7 120.81(11)
C9 C8 C13 117.91(11)
C13 C8 C7 121.22(11)
C23 C16 C17 117.21(10)
C15 C16 C17 122.85(11)
C15 C16 C23 119.94(11)
C19 C18 C17 120.92(12)
C10 C9 C8 121.07(12)
C24 C23 C16 121.15(10)
C24 C23 C28 118.04(11)
C28 C23 C16 120.81(11)
C21 C22 C17 121.00(12)
C4 C3 C2 121.38(11)
C25 C24 C23 120.96(11)
C16 C15 C14 125.11(11)
C22 C21 C20 120.33(12)
C18 C19 C20 120.54(12)
C6 C1 C2 120.76(11)
C27 C28 C23 120.87(12)
C13 C12 C11 120.36(12)
C1 C6 C5 120.66(11)
C7 C14 C15 128.74(11)
C24 C25 C26 120.20(12)
C3 C4 C5 120.18(12)
C21 C20 C19 119.26(12)
C10 C11 C12 119.65(11)
C11 C10 C9 120.14(12)
C12 C13 C8 120.83(12)
C28 C27 C26 120.29(12)
C6 C5 C4 119.28(12)
C27 C26 C25 119.58(12)

loop_
_geom_bond_atom_site_label_1
_geom_bond_atom_site_label_2
_geom_bond_distance
C17 C16 1.4885(17)
C17 C18 1.3975(17)
C17 C22 1.3983(18)
C7 C2 1.4863(17)
C7 C8 1.4907(16)
C7 C14 1.3574(17)
C2 C3 1.4020(17)
C2 C1 1.4009(16)
C8 C9 1.3961(18)
C8 C13 1.4040(17)
C16 C23 1.4871(16)
C16 C15 1.3614(17)
C18 C19 1.3826(18)
C9 C10 1.3875(17)
C23 C24 1.3956(17)
C23 C28 1.4019(17)
C22 C21 1.3851(18)
C3 C4 1.3801(18)
C24 C25 1.3857(17)
C15 C14 1.4436(16)
C21 C20 1.3860(19)
C19 C20 1.386(2)
C1 C6 1.3849(18)
C28 C27 1.3833(17)
C12 C11 1.386(2)
C12 C13 1.3832(18)
C6 C5 1.3872(19)
C25 C26 1.3874(19)
C4 C5 1.3895(18)
C11 C10 1.3845(19)
C27 C26 1.3853(19)

loop_
_exptl_oxdiff_crystal_face_indexfrac_h
_exptl_oxdiff_crystal_face_indexfrac_k
_exptl_oxdiff_crystal_face_indexfrac_l
_exptl_oxdiff_crystal_face_x
_exptl_oxdiff_crystal_face_y
_exptl_oxdiff_crystal_face_z
-6.0000 -0.0000 1.0000 0.1680 0.7757 -0.5316
6.0000 0.0000 -1.0000 -0.1680 -0.7757 0.5316
1.0000 6.0000 -1.0000 0.1289 0.2820 0.9021
1.0000 -6.0000 -0.0000 -0.0870 -0.5612 -0.7418
-3.0000 -5.0000 1.0000 -0.0182 0.0391 -0.9487
-2.0000 1.0000 7.0000 -0.9171 0.5381 0.1312
3.0000 -0.0000 -7.0000 0.8704 -0.5894 0.1008
-2.0000 -5.0000 -1.0000 0.2230 -0.1471 -0.9066
3.0000 5.0000 -1.0000 0.0182 -0.0391 0.9487
-0.0000 -6.0000 2.0000 -0.3282 -0.3751 -0.7839
-6.0000 1.0000 -2.0000 0.6142 0.7555 -0.4687
-4.0000 5.0000 2.0000 -0.0550 0.9227 0.3750
-6.0000 -0.0000 3.0000 -0.1257 0.8377 -0.4808
5.0000 0.0000 3.0000 -0.7028 -0.5275 0.5404
3.0000 -5.0000 4.0000 -0.7735 -0.6126 -0.3155
0.0000 0.0000 7.0000 -1.0278 0.2171 0.1778
6.0000 0.0000 0.0000 -0.3148 -0.7447 0.5570
-1.0000 -0.0000 -6.0000 0.9335 -0.0619 -0.2452
